data_1528261
loop_
_publ_author_name
'Zolnierek, Z.'
'Szulc, E.'

_publ_section_title
;
 Magnetic and electrical properties of the tetragonal U (Cu, Ni)2-x Ga2+x
 phases
;
_journal_name_full 'Journal of Alloys Compd.'
_journal_page_first 255
_journal_page_last 262
_journal_volume 187
_journal_year 1992
_chemical_formula_sum 'Cu3 Ga5 U2'
_space_group_IT_number 139
_symmetry_space_group_name_Hall '-I 4 2'
_symmetry_space_group_name_H-M 'I 4/m m m'
_cell_angle_alpha 90
_cell_angle_beta 90
_cell_angle_gamma 90
_cell_formula_units_Z 1
_cell_length_a 4.29
_cell_length_b 4.29
_cell_length_c 10.078
_cell_volume 185.477
_citation_journal_id_ASTM JALCEU
_cod_data_source_file Zolnierek_JALCEU_1992_399.cif
_cod_data_source_block Cu3Ga5U2
_cod_original_cell_volume 185.4765
_cod_database_code 1528261

loop_
_symmetry_equiv_pos_as_xyz
x,y,z
-y,x,z
-x,-y,z
y,-x,z
x,-y,-z
y,x,-z
-x,y,-z
-y,-x,-z
-x,-y,-z
y,-x,-z
x,y,-z
-y,x,-z
-x,y,z
-y,-x,z
x,-y,z
y,x,z
x+1/2,y+1/2,z+1/2
-y+1/2,x+1/2,z+1/2
-x+1/2,-y+1/2,z+1/2
y+1/2,-x+1/2,z+1/2
x+1/2,-y+1/2,-z+1/2
y+1/2,x+1/2,-z+1/2
-x+1/2,y+1/2,-z+1/2
-y+1/2,-x+1/2,-z+1/2
-x+1/2,-y+1/2,-z+1/2
y+1/2,-x+1/2,-z+1/2
x+1/2,y+1/2,-z+1/2
-y+1/2,x+1/2,-z+1/2
-x+1/2,y+1/2,z+1/2
-y+1/2,-x+1/2,z+1/2
x+1/2,-y+1/2,z+1/2
y+1/2,x+1/2,z+1/2

loop_
_atom_site_label
_atom_site_type_symbol
_atom_site_fract_x
_atom_site_fract_y
_atom_site_fract_z
_atom_site_occupancy
_atom_site_U_iso_or_equiv
Ga2 Ga 0 0.5 0.25 1 0.0
Cu1 Cu 0 0 0.375 0.75 0.0
Ga1 Ga 0 0 0.375 0.25 0.0
U1 U 0 0 0 1 0.0
